data_4114686
loop_
_publ_author_name
'Angel Ugrinov'
'Slavi C. Sevov'

_publ_section_title
;
 [Ph2Bi-(Ge9)-BiPh2]2-: A Deltahedral Zintl Ion Functionalized by
 Exo-Bonded Ligands
;
_journal_name_full 'Journal of the American Chemical Society'
_journal_page_first 2442
_journal_page_last 2443
_journal_paper_doi 10.1021/ja017813n
_journal_volume 124
_journal_year 2002
_chemical_formula_sum 'C62 H100 Bi2 Ge9 K2 N6 O12'
_chemical_formula_weight 2270.95
_chemical_name_systematic
; 
(K-2,2,2-crypt)2[Ge9(BiPh2)2].en
;
_space_group_IT_number 2
_symmetry_cell_setting triclinic
_symmetry_space_group_name_Hall '-P 1'
_symmetry_space_group_name_H-M 'P -1'
_atom_sites_solution_hydrogens geom
_atom_sites_solution_primary direct
_atom_sites_solution_secondary difmap
_audit_creation_method SHELXL-97
_cell_angle_alpha 79.7000(10)
_cell_angle_beta 77.0030(10)
_cell_angle_gamma 65.8810(10)
_cell_formula_units_Z 2
_cell_length_a 13.5216(9)
_cell_length_b 13.6028(9)
_cell_length_c 24.4984(17)
_cell_measurement_temperature 193(2)
_cell_volume 3988.1(5)
_computing_cell_refinement 'Bruker SMART'
_computing_data_collection 'Bruker SMART'
_computing_data_reduction 'Bruker SHELXTL-V5.1'
_computing_molecular_graphics 'Bruker SHELXTL-V5.1'
_computing_publication_material 'Bruker SHELXTL-V5.1'
_computing_structure_refinement 'Bruker SHELXTL-V5.1'
_computing_structure_solution 'Bruker SHELXTL-V5.1'
_diffrn_ambient_temperature 193(2)
_diffrn_measured_fraction_theta_full 0.998
_diffrn_measured_fraction_theta_max 0.998
_diffrn_measurement_device_type 'CCD area detector'
_diffrn_measurement_method 'phi and omega scans'
_diffrn_radiation_monochromator graphite
_diffrn_radiation_source 'fine-focus sealed tube'
_diffrn_radiation_type MoK\a
_diffrn_radiation_wavelength 0.71073
_diffrn_reflns_av_R_equivalents 0.0418
_diffrn_reflns_av_sigmaI/netI 0.0557
_diffrn_reflns_limit_h_max 16
_diffrn_reflns_limit_h_min -16
_diffrn_reflns_limit_k_max 16
_diffrn_reflns_limit_k_min -16
_diffrn_reflns_limit_l_max 29
_diffrn_reflns_limit_l_min -29
_diffrn_reflns_number 33572
_diffrn_reflns_theta_full 25.00
_diffrn_reflns_theta_max 25.00
_diffrn_reflns_theta_min 2.01
_exptl_absorpt_coefficient_mu 7.894
_exptl_absorpt_correction_T_max 1.0000
_exptl_absorpt_correction_T_min 0.5997
_exptl_absorpt_correction_type empirical
_exptl_absorpt_process_details SADABS
_exptl_crystal_colour red
_exptl_crystal_density_diffrn 1.891
_exptl_crystal_description plate
_exptl_crystal_F_000 2204
_exptl_crystal_size_max 0.35
_exptl_crystal_size_mid 0.28
_exptl_crystal_size_min 0.06
_refine_diff_density_max 3.767
_refine_diff_density_min -1.407
_refine_diff_density_rms 0.180
_refine_ls_extinction_method none
_refine_ls_goodness_of_fit_ref 1.026
_refine_ls_hydrogen_treatment mixed
_refine_ls_matrix_type full
_refine_ls_number_parameters 826
_refine_ls_number_reflns 14005
_refine_ls_number_restraints 3
_refine_ls_restrained_S_all 1.027
_refine_ls_R_factor_all 0.0564
_refine_ls_R_factor_gt 0.0457
_refine_ls_shift/su_max 0.003
_refine_ls_shift/su_mean 0.000
_refine_ls_structure_factor_coef Fsqd
_refine_ls_weighting_details 'calc w=1/[\s^2^(Fo^2^)+(0.0587P)^2^+15.7432P] where P=(Fo^2^+2Fc^2^)/3'
_refine_ls_weighting_scheme calc
_refine_ls_wR_factor_gt 0.1133
_refine_ls_wR_factor_ref 0.1175
_reflns_number_gt 11680
_reflns_number_total 14005
_reflns_threshold_expression >2sigma(I)
_cod_data_source_file ja017813n_s1.cif
_cod_data_source_block Ge9Bi2Ph4
_cod_database_code 4114686

loop_
_symmetry_equiv_pos_as_xyz
'x, y, z'
'-x, -y, -z'

loop_
_atom_site_label
_atom_site_type_symbol
_atom_site_fract_x
_atom_site_fract_y
_atom_site_fract_z
_atom_site_U_iso_or_equiv
_atom_site_adp_type
_atom_site_occupancy
_atom_site_symmetry_multiplicity
_atom_site_calc_flag
_atom_site_refinement_flags
Ge1 Ge 0.40941(8) -1.02917(8) 0.67432(5) 0.0534(3) Uani 1 1 d .
Ge2 Ge 0.60560(7) -1.04622(7) 0.67636(4) 0.0385(2) Uani 1 1 d .
Ge3 Ge 0.44465(8) -0.85163(8) 0.65298(4) 0.0426(2) Uani 1 1 d .
Ge4 Ge 0.30256(6) -0.89288(6) 0.74849(4) 0.03068(19) Uani 1 1 d .
Ge5 Ge 0.46366(7) -1.08813(6) 0.77305(4) 0.0345(2) Uani 1 1 d .
Ge6 Ge 0.61495(7) -0.86189(7) 0.69056(4) 0.0398(2) Uani 1 1 d .
Ge7 Ge 0.42411(6) -0.78263(6) 0.75072(3) 0.02822(18) Uani 1 1 d .
Ge8 Ge 0.40285(6) -0.92248(7) 0.83223(3) 0.03162(19) Uani 1 1 d .
Ge9 Ge 0.60007(6) -0.99746(6) 0.77579(3) 0.02366(17) Uani 1 1 d .
Bi1 Bi 0.76893(2) -1.185251(19) 0.802387(11) 0.01986(8) Uani 1 1 d .
C1 C 0.7188(5) -1.1765(5) 0.8963(3) 0.0215(15) Uani 1 1 d .
C2 C 0.6079(6) -1.1328(5) 0.9218(3) 0.0248(15) Uani 1 1 d .
H2 H 0.5536 -1.1031 0.8993 0.030 Uiso 1 1 calc R
C3 C 0.5780(6) -1.1332(6) 0.9793(3) 0.0296(17) Uani 1 1 d .
H3 H 0.5043 -1.1013 0.9950 0.036 Uiso 1 1 calc R
C4 C 0.6570(7) -1.1807(6) 1.0141(3) 0.0312(18) Uani 1 1 d .
H4 H 0.6366 -1.1830 1.0530 0.037 Uiso 1 1 calc R
C5 C 0.7661(7) -1.2242(6) 0.9898(3) 0.0312(17) Uani 1 1 d .
H5 H 0.8199 -1.2560 1.0126 0.037 Uiso 1 1 calc R
C6 C 0.7964(6) -1.2211(6) 0.9316(3) 0.0253(15) Uani 1 1 d .
H6 H 0.8705 -1.2496 0.9160 0.030 Uiso 1 1 calc R
C7 C 0.8976(6) -1.1148(5) 0.7962(3) 0.0216(14) Uani 1 1 d .
C8 C 0.8723(6) -1.0045(6) 0.7908(4) 0.040(2) Uani 1 1 d .
H8 H 0.7992 -0.9568 0.7929 0.047 Uiso 1 1 calc R
C9 C 0.9536(8) -0.9638(7) 0.7824(5) 0.059(3) Uani 1 1 d .
H9 H 0.9347 -0.8895 0.7798 0.071 Uiso 1 1 calc R
C10 C 1.0624(7) -1.0329(7) 0.7780(4) 0.042(2) Uani 1 1 d .
H10 H 1.1171 -1.0053 0.7717 0.050 Uiso 1 1 calc R
C11 C 1.0897(6) -1.1415(7) 0.7827(3) 0.0323(18) Uani 1 1 d .
H11 H 1.1632 -1.1883 0.7792 0.039 Uiso 1 1 calc R
C12 C 1.0074(6) -1.1834(6) 0.7926(3) 0.0283(16) Uani 1 1 d .
H12 H 1.0267 -1.2579 0.7969 0.034 Uiso 1 1 calc R
Bi2 Bi 0.25969(2) -0.59434(2) 0.720285(12) 0.02676(9) Uani 1 1 d .
C13 C 0.1730(6) -0.5493(5) 0.8083(3) 0.0256(16) Uani 1 1 d .
C14 C 0.0590(6) -0.4934(5) 0.8177(3) 0.0279(16) Uani 1 1 d .
H14 H 0.0211 -0.4769 0.7878 0.033 Uiso 1 1 calc R
C15 C 1.0014(6) -1.4622(6) 0.8695(3) 0.0317(17) Uani 1 1 d .
H15 H 0.9253 -1.4268 0.8745 0.038 Uiso 1 1 calc R
C16 C 1.0550(7) -1.4828(6) 0.9138(3) 0.0333(18) Uani 1 1 d .
H16 H 1.0158 -1.4601 0.9488 0.040 Uiso 1 1 calc R
C17 C 0.8313(7) -1.4619(7) 1.0935(3) 0.0368(19) Uani 1 1 d .
H17 H 0.7942 -1.4480 1.0635 0.044 Uiso 1 1 calc R
C18 C 0.2265(6) -0.5725(6) 0.8544(4) 0.0336(18) Uani 1 1 d .
H18 H 0.3020 -0.6116 0.8501 0.040 Uiso 1 1 calc R
C19 C 0.3598(6) -0.4904(6) 0.7107(3) 0.0328(18) Uani 1 1 d .
C20 C 0.3353(7) -0.4106(6) 0.7447(4) 0.039(2) Uani 1 1 d .
H20 H 0.2780 -0.4006 0.7751 0.047 Uiso 1 1 calc R
C21 C 0.3950(7) -1.3443(7) 0.7346(4) 0.044(2) Uani 1 1 d .
H21 H 0.3783 -1.2920 0.7587 0.053 Uiso 1 1 calc R
C22 C 0.4771(7) -1.3557(6) 0.6897(4) 0.044(2) Uani 1 1 d .
H22 H 0.5158 -1.3106 0.6826 0.053 Uiso 1 1 calc R
C23 C 0.5025(8) -0.4343(8) 0.6549(5) 0.057(3) Uani 1 1 d .
H23 H 0.5587 -0.4422 0.6241 0.069 Uiso 1 1 calc R
C24 C 0.4450(8) -0.5026(7) 0.6653(4) 0.051(2) Uani 1 1 d .
H24 H 0.4639 -0.5564 0.6418 0.061 Uiso 1 1 calc R
K1 K 0.75718(12) -1.68027(12) 0.93571(6) 0.0217(3) Uani 1 1 d .
N1 N 0.7140(5) -1.5633(5) 0.8187(2) 0.0255(13) Uani 1 1 d .
N2 N 0.7959(5) -1.7931(5) 1.0528(2) 0.0247(13) Uani 1 1 d .
O1 O 0.6734(4) -1.7564(4) 0.8651(2) 0.0307(12) Uani 1 1 d .
O2 O 0.3135(4) -1.1495(4) 1.0205(2) 0.0288(11) Uani 1 1 d .
O3 O 0.9312(4) -1.6760(4) 0.8518(2) 0.0257(11) Uani 1 1 d .
O4 O 0.9747(4) -1.8098(4) 0.9555(2) 0.0273(11) Uani 1 1 d .
O5 O 0.6205(4) -1.4553(4) 0.9243(2) 0.0240(10) Uani 1 1 d .
O6 O 0.6840(4) -1.5579(4) 1.02964(19) 0.0235(10) Uani 1 1 d .
C25 C 0.6804(6) -1.6247(7) 0.7866(3) 0.0312(17) Uani 1 1 d .
H25A H 0.7455 -1.6781 0.7672 0.037 Uiso 1 1 calc R
H25B H 0.6389 -1.5753 0.7585 0.037 Uiso 1 1 calc R
C26 C 0.6109(6) -1.6810(7) 0.8253(3) 0.0339(18) Uani 1 1 d .
H26A H 0.5455 -1.6280 0.8447 0.041 Uiso 1 1 calc R
H26B H 0.5881 -1.7184 0.8034 0.041 Uiso 1 1 calc R
C27 C 0.6258(7) -1.8332(6) 0.8930(3) 0.0349(19) Uani 1 1 d .
H27A H 0.6207 -1.8735 0.8655 0.042 Uiso 1 1 calc R
H27B H 0.5522 -1.7956 0.9128 0.042 Uiso 1 1 calc R
C28 C 0.3032(7) -1.0914(6) 1.0663(3) 0.0349(19) Uani 1 1 d .
H28A H 0.2272 -1.0629 1.0849 0.042 Uiso 1 1 calc R
H28B H 0.3259 -1.0312 1.0523 0.042 Uiso 1 1 calc R
C29 C 0.2664(7) -1.0780(6) 0.9751(3) 0.0336(18) Uani 1 1 d .
H29A H 0.3057 -1.0306 0.9602 0.040 Uiso 1 1 calc R
H29B H 0.1902 -1.0335 0.9883 0.040 Uiso 1 1 calc R
C30 C 0.7276(6) -1.8579(6) 1.0703(3) 0.0297(17) Uani 1 1 d .
H30A H 0.6517 -1.8099 1.0812 0.036 Uiso 1 1 calc R
H30B H 0.7510 -1.9071 1.1030 0.036 Uiso 1 1 calc R
C31 C 0.6245(6) -1.4559(6) 0.8254(3) 0.0271(16) Uani 1 1 d .
H31A H 0.5547 -1.4645 0.8348 0.033 Uiso 1 1 calc R
H31B H 0.6252 -1.4114 0.7897 0.033 Uiso 1 1 calc R
C32 C 0.6327(6) -1.3977(6) 0.8704(3) 0.0262(16) Uani 1 1 d .
H32A H 0.7036 -1.3913 0.8622 0.031 Uiso 1 1 calc R
H32B H 0.5760 -1.3253 0.8703 0.031 Uiso 1 1 calc R
C33 C 0.6214(6) -1.3977(6) 0.9672(3) 0.0289(17) Uani 1 1 d .
H33A H 0.5664 -1.3246 0.9643 0.035 Uiso 1 1 calc R
H33B H 0.6927 -1.3932 0.9622 0.035 Uiso 1 1 calc R
C34 C 0.5981(6) -1.4530(5) 1.0238(3) 0.0248(15) Uani 1 1 d .
H34A H 0.5936 -1.4103 1.0527 0.030 Uiso 1 1 calc R
H34B H 0.5282 -1.4602 1.0284 0.030 Uiso 1 1 calc R
C35 C 0.6643(6) -1.6133(6) 1.0833(3) 0.0292(17) Uani 1 1 d .
H35A H 0.6028 -1.6341 1.0854 0.035 Uiso 1 1 calc R
H35B H 0.6457 -1.5660 1.1125 0.035 Uiso 1 1 calc R
C36 C 0.7662(6) -1.7131(6) 1.0924(3) 0.0291(16) Uani 1 1 d .
H36A H 0.8273 -1.6912 1.0892 0.035 Uiso 1 1 calc R
H36B H 0.7541 -1.7467 1.1304 0.035 Uiso 1 1 calc R
C37 C 0.8160(6) -1.5510(6) 0.7882(3) 0.0285(16) Uani 1 1 d .
H37A H 0.8235 -1.4925 0.8022 0.034 Uiso 1 1 calc R
H37B H 0.8109 -1.5312 0.7486 0.034 Uiso 1 1 calc R
C38 C 0.9177(6) -1.6531(6) 0.7943(3) 0.0298(17) Uani 1 1 d .
H38A H 0.9098 -1.7131 0.7821 0.036 Uiso 1 1 calc R
H38B H 0.9818 -1.6432 0.7710 0.036 Uiso 1 1 calc R
C39 C 1.0337(6) -1.7654(6) 0.8581(3) 0.0332(18) Uani 1 1 d .
H39A H 1.0933 -1.7532 0.8313 0.040 Uiso 1 1 calc R
H39B H 1.0304 -1.8318 0.8510 0.040 Uiso 1 1 calc R
C40 C 1.0530(6) -1.7746(6) 0.9166(3) 0.0315(17) Uani 1 1 d .
H40A H 1.1270 -1.8260 0.9200 0.038 Uiso 1 1 calc R
H40B H 1.0459 -1.7049 0.9253 0.038 Uiso 1 1 calc R
C41 C 0.9883(6) -1.8137(6) 1.0117(3) 0.0297(17) Uani 1 1 d .
H41A H 0.9696 -1.7412 1.0210 0.036 Uiso 1 1 calc R
H41B H 1.0643 -1.8565 1.0157 0.036 Uiso 1 1 calc R
C42 C 0.9138(6) -1.8642(6) 1.0513(3) 0.0300(17) Uani 1 1 d .
H42A H 0.9272 -1.9332 1.0390 0.036 Uiso 1 1 calc R
H42B H 0.9312 -1.8776 1.0889 0.036 Uiso 1 1 calc R
K2 K 0.97938(14) -1.24207(13) 0.50748(7) 0.0306(4) Uani 1 1 d .
N3 N 0.9460(9) -1.2395(8) 0.3905(4) 0.066(3) Uani 1 1 d .
N4 N 1.0170(7) -1.2459(6) 0.6241(3) 0.0470(19) Uani 1 1 d .
O7 O 0.8442(7) -1.3375(6) 0.4900(4) 0.079(3) Uani 1 1 d .
O8 O 0.9081(5) -1.3752(6) 0.5975(3) 0.0582(18) Uani 1 1 d .
O9 O 0.8712(5) -1.0422(5) 0.4473(3) 0.0532(17) Uani 1 1 d .
O10 O 0.8794(5) -1.0581(4) 0.5619(2) 0.0423(14) Uani 1 1 d .
O11 O 1.1659(5) -1.3326(5) 0.4238(2) 0.0474(16) Uani 1 1 d .
O12 O 1.2000(4) -1.3020(4) 0.5277(2) 0.0368(13) Uani 1 1 d .
C43 C 0.8561(13) -1.2761(11) 0.3913(6) 0.090(5) Uani 1 1 d .
H43A H 0.8628 -1.2980 0.3546 0.108 Uiso 1 1 calc R
H43B H 0.7858 -1.2164 0.3987 0.108 Uiso 1 1 calc R
C44 C 0.8594(12) -1.3709(11) 0.4361(7) 0.093(5) Uani 1 1 d .
H44A H 0.8019 -1.3950 0.4345 0.111 Uiso 1 1 calc R
H44B H 0.9297 -1.4309 0.4290 0.111 Uiso 1 1 calc R
C45 C 0.8211(12) -1.4135(11) 0.5364(7) 0.094(5) Uani 1 1 d .
H45A H 0.8812 -1.4838 0.5341 0.113 Uiso 1 1 calc R
H45B H 0.7546 -1.4218 0.5335 0.113 Uiso 1 1 calc R
C46 C 0.8074(11) -1.3732(12) 0.5909(7) 0.092(5) Uani 1 1 d .
H46A H 0.7526 -1.2998 0.5917 0.111 Uiso 1 1 calc R
H46B H 0.7826 -1.4184 0.6214 0.111 Uiso 1 1 calc R
C47 C 0.8994(10) -1.3528(8) 0.6525(4) 0.066(3) Uani 1 1 d .
H47A H 0.8903 -1.4117 0.6792 0.080 Uiso 1 1 calc R
H47B H 0.8356 -1.2871 0.6610 0.080 Uiso 1 1 calc R
C48 C 0.9999(9) -1.3395(8) 0.6576(4) 0.057(3) Uani 1 1 d .
H48A H 0.9975 -1.3339 0.6968 0.068 Uiso 1 1 calc R
H48B H 1.0629 -1.4042 0.6467 0.068 Uiso 1 1 calc R
C49 C 0.9177(13) -1.1292(11) 0.3630(5) 0.082(4) Uani 1 1 d .
H49A H 0.8924 -1.1250 0.3282 0.098 Uiso 1 1 calc R
H49B H 0.9832 -1.1125 0.3533 0.098 Uiso 1 1 calc R
C50 C 0.8297(12) -1.0456(11) 0.3993(6) 0.085(5) Uani 1 1 d .
H50A H 0.8080 -0.9751 0.3779 0.102 Uiso 1 1 calc R
H50B H 0.7655 -1.0641 0.4113 0.102 Uiso 1 1 calc R
C51 C 0.7877(9) -0.9699(9) 0.4854(6) 0.079(4) Uani 1 1 d .
H51A H 0.7313 -0.9984 0.5018 0.095 Uiso 1 1 calc R
H51B H 0.7536 -0.8998 0.4652 0.095 Uiso 1 1 calc R
C52 C 0.8370(9) -0.9582(7) 0.5298(5) 0.063(3) Uani 1 1 d .
H52A H 0.8956 -0.9327 0.5132 0.076 Uiso 1 1 calc R
H52B H 0.7820 -0.9051 0.5540 0.076 Uiso 1 1 calc R
C53 C 0.9189(8) -1.0464(8) 0.6079(4) 0.053(3) Uani 1 1 d .
H53A H 0.8657 -0.9839 0.6266 0.064 Uiso 1 1 calc R
H53B H 0.9871 -1.0352 0.5948 0.064 Uiso 1 1 calc R
C54 C 0.9376(9) -1.1452(8) 0.6479(4) 0.059(3) Uani 1 1 d .
H54A H 0.9635 -1.1358 0.6797 0.071 Uiso 1 1 calc R
H54B H 0.8679 -1.1529 0.6619 0.071 Uiso 1 1 calc R
C55 C 1.0487(14) -1.3158(13) 0.3607(5) 0.094(5) Uani 1 1 d .
H55A H 1.0449 -1.3055 0.3209 0.112 Uiso 1 1 calc R
H55B H 1.0550 -1.3892 0.3744 0.112 Uiso 1 1 calc R
C56 C 1.1494(12) -1.3021(12) 0.3680(4) 0.082(4) Uani 1 1 d .
H56A H 1.2130 -1.3463 0.3433 0.099 Uiso 1 1 calc R
H56B H 1.1408 -1.2271 0.3579 0.099 Uiso 1 1 calc R
C57 C 1.2684(9) -1.3340(10) 0.4322(5) 0.067(3) Uani 1 1 d .
H57A H 1.2685 -1.2616 0.4234 0.080 Uiso 1 1 calc R
H57B H 1.3285 -1.3810 0.4070 0.080 Uiso 1 1 calc R
C58 C 1.2848(7) -1.3719(8) 0.4899(5) 0.058(3) Uani 1 1 d .
H58A H 1.2852 -1.4445 0.4988 0.070 Uiso 1 1 calc R
H58B H 1.3555 -1.3749 0.4943 0.070 Uiso 1 1 calc R
C59 C 1.2163(9) -1.3332(8) 0.5847(4) 0.060(3) Uani 1 1 d .
H59A H 1.2878 -1.3369 0.5883 0.072 Uiso 1 1 calc R
H59B H 1.2133 -1.4039 0.5969 0.072 Uiso 1 1 calc R
C60 C 1.1285(6) -1.2515(6) 0.6195(3) 0.056(3) Uani 1 1 d .
H60A H 1.1460 -1.2656 0.6571 0.067 Uiso 1 1 calc R
H60B H 1.1296 -1.1810 0.6042 0.067 Uiso 1 1 calc R
NC1 N 0.4427(6) -0.6709(6) 0.5230(3) 0.192(10) Uani 1 1 d RD
HC1A H 0.4830 -0.6511 0.5395 0.288 Uiso 0.00 1 calc PR
HC1B H 0.3956 -0.6915 0.5492 0.288 Uiso 1 1 calc R
HC1C H 0.4057 -0.6153 0.5005 0.288 Uiso 1 1 calc R
NC2 N 0.4206(6) -0.8698(6) 0.4769(3) 0.275(16) Uani 1 1 d RD
HC2A H 0.4167 -0.9014 0.4491 0.412 Uiso 0.00 1 calc PR
HC2B H 0.3542 -0.8222 0.4894 0.412 Uiso 1 1 calc R
HC2C H 0.4450 -0.9198 0.5049 0.412 Uiso 1 1 calc R
CN1 C 0.5153(6) -0.7617(6) 0.4896(3) 0.219(17) Uani 1 1 d RD
HN1A H 0.5675 -0.7354 0.4643 0.262 Uiso 1 1 calc R
HN1B H 0.5569 -0.8164 0.5161 0.262 Uiso 1 1 calc R
CN2 C 0.4911(6) -0.8178(6) 0.4576(3) 0.62(7) Uani 1 1 d RD
HN2A H 0.5607 -0.8720 0.4424 0.739 Uiso 1 1 calc R
HN2B H 0.4636 -0.7676 0.4259 0.739 Uiso 1 1 calc R

loop_
_atom_site_aniso_label
_atom_site_aniso_U_11
_atom_site_aniso_U_22
_atom_site_aniso_U_33
_atom_site_aniso_U_23
_atom_site_aniso_U_13
_atom_site_aniso_U_12
Ge1 0.0446(6) 0.0451(6) 0.0755(7) -0.0290(5) -0.0355(5) 0.0002(4)
Ge2 0.0317(5) 0.0410(5) 0.0311(5) -0.0134(4) -0.0090(4) 0.0036(4)
Ge3 0.0366(5) 0.0461(5) 0.0266(5) 0.0008(4) -0.0100(4) 0.0031(4)
Ge4 0.0178(4) 0.0277(4) 0.0469(5) -0.0039(4) -0.0096(3) -0.0069(3)
Ge5 0.0252(4) 0.0207(4) 0.0597(6) 0.0005(4) -0.0125(4) -0.0099(3)
Ge6 0.0249(4) 0.0364(5) 0.0479(6) 0.0119(4) 0.0011(4) -0.0117(4)
Ge7 0.0231(4) 0.0198(4) 0.0392(5) -0.0014(3) -0.0047(3) -0.0066(3)
Ge8 0.0256(4) 0.0357(4) 0.0247(4) -0.0011(3) 0.0004(3) -0.0061(3)
Ge9 0.0183(4) 0.0271(4) 0.0249(4) 0.0009(3) -0.0048(3) -0.0089(3)
Bi1 0.02033(14) 0.01922(14) 0.02077(15) -0.00189(10) -0.00177(10) -0.00925(10)
C1 0.018(3) 0.018(3) 0.031(4) -0.003(3) -0.001(3) -0.010(3)
C2 0.023(4) 0.021(4) 0.035(4) -0.002(3) -0.007(3) -0.012(3)
C3 0.034(4) 0.024(4) 0.033(4) -0.009(3) 0.007(3) -0.017(3)
C4 0.042(5) 0.038(4) 0.027(4) -0.004(3) 0.000(3) -0.032(4)
C5 0.041(5) 0.039(4) 0.025(4) 0.006(3) -0.012(3) -0.028(4)
C6 0.020(4) 0.025(4) 0.032(4) -0.003(3) -0.004(3) -0.009(3)
C7 0.024(4) 0.023(4) 0.019(4) -0.004(3) -0.003(3) -0.009(3)
C8 0.019(4) 0.032(4) 0.071(6) -0.014(4) -0.005(4) -0.010(3)
C9 0.039(5) 0.030(5) 0.120(10) 0.000(5) -0.022(6) -0.022(4)
C10 0.030(5) 0.053(5) 0.051(6) 0.006(4) -0.011(4) -0.026(4)
C11 0.017(4) 0.044(5) 0.032(4) -0.003(4) -0.004(3) -0.008(3)
C12 0.019(4) 0.025(4) 0.037(4) -0.007(3) -0.006(3) -0.003(3)
Bi2 0.02297(15) 0.02299(15) 0.03364(17) -0.00296(11) -0.00938(12) -0.00572(11)
C13 0.028(4) 0.017(3) 0.032(4) 0.002(3) -0.010(3) -0.009(3)
C14 0.028(4) 0.020(4) 0.038(5) 0.006(3) -0.012(3) -0.013(3)
C15 0.027(4) 0.025(4) 0.040(5) 0.002(3) -0.004(4) -0.010(3)
C16 0.034(4) 0.031(4) 0.034(5) 0.001(3) -0.001(4) -0.016(3)
C17 0.045(5) 0.044(5) 0.031(5) -0.002(4) -0.009(4) -0.026(4)
C18 0.023(4) 0.031(4) 0.051(5) 0.001(4) -0.019(4) -0.010(3)
C19 0.033(4) 0.023(4) 0.032(4) 0.004(3) -0.006(3) -0.002(3)
C20 0.032(4) 0.033(4) 0.053(6) -0.010(4) 0.001(4) -0.016(4)
C21 0.043(5) 0.030(4) 0.060(6) -0.009(4) 0.002(4) -0.019(4)
C22 0.030(5) 0.028(4) 0.069(6) -0.011(4) 0.005(4) -0.012(4)
C23 0.047(6) 0.054(6) 0.070(7) -0.015(5) 0.019(5) -0.029(5)
C24 0.045(5) 0.044(5) 0.063(6) -0.024(5) 0.012(5) -0.020(4)
K1 0.0198(7) 0.0229(7) 0.0241(8) -0.0043(6) -0.0002(6) -0.0109(6)
N1 0.026(3) 0.033(3) 0.024(3) -0.005(3) -0.002(3) -0.017(3)
N2 0.024(3) 0.021(3) 0.026(3) -0.002(2) 0.000(3) -0.007(2)
O1 0.030(3) 0.041(3) 0.032(3) -0.007(2) -0.001(2) -0.026(2)
O2 0.037(3) 0.022(3) 0.030(3) -0.003(2) 0.000(2) -0.017(2)
O3 0.017(2) 0.032(3) 0.026(3) -0.001(2) -0.001(2) -0.008(2)
O4 0.016(2) 0.036(3) 0.031(3) -0.004(2) -0.001(2) -0.012(2)
O5 0.027(3) 0.023(2) 0.024(3) -0.005(2) 0.000(2) -0.012(2)
O6 0.021(2) 0.021(2) 0.023(3) -0.005(2) -0.001(2) -0.004(2)
C25 0.027(4) 0.055(5) 0.016(4) -0.007(3) 0.003(3) -0.022(4)
C26 0.031(4) 0.056(5) 0.027(4) -0.012(4) -0.003(3) -0.027(4)
C27 0.039(5) 0.042(5) 0.035(5) -0.015(4) 0.011(4) -0.032(4)
C28 0.037(5) 0.032(4) 0.042(5) -0.013(4) 0.009(4) -0.024(4)
C29 0.036(4) 0.025(4) 0.041(5) 0.006(3) -0.002(4) -0.019(3)
C30 0.028(4) 0.023(4) 0.033(4) 0.006(3) -0.001(3) -0.011(3)
C31 0.022(4) 0.032(4) 0.027(4) 0.002(3) -0.003(3) -0.014(3)
C32 0.020(4) 0.028(4) 0.030(4) 0.003(3) -0.005(3) -0.011(3)
C33 0.028(4) 0.026(4) 0.036(4) -0.008(3) -0.006(3) -0.012(3)
C34 0.025(4) 0.023(4) 0.026(4) -0.010(3) -0.001(3) -0.008(3)
C35 0.027(4) 0.034(4) 0.024(4) -0.009(3) 0.001(3) -0.008(3)
C36 0.029(4) 0.034(4) 0.023(4) -0.004(3) -0.002(3) -0.011(3)
C37 0.030(4) 0.035(4) 0.023(4) 0.001(3) -0.001(3) -0.017(3)
C38 0.032(4) 0.031(4) 0.026(4) -0.004(3) 0.006(3) -0.016(3)
C39 0.021(4) 0.034(4) 0.037(5) -0.007(3) 0.006(3) -0.007(3)
C40 0.020(4) 0.035(4) 0.036(5) -0.003(3) 0.003(3) -0.010(3)
C41 0.016(4) 0.032(4) 0.037(5) -0.005(3) -0.003(3) -0.005(3)
C42 0.027(4) 0.029(4) 0.034(4) 0.005(3) -0.009(3) -0.011(3)
K2 0.0351(9) 0.0304(9) 0.0273(9) -0.0003(7) -0.0005(7) -0.0170(7)
N3 0.104(8) 0.080(6) 0.043(5) 0.004(5) -0.040(5) -0.054(6)
N4 0.057(5) 0.048(4) 0.023(4) 0.001(3) -0.009(3) -0.008(4)
O7 0.099(6) 0.069(5) 0.110(7) 0.020(5) -0.051(5) -0.068(5)
O8 0.045(4) 0.067(4) 0.061(5) 0.021(4) -0.003(3) -0.033(3)
O9 0.042(4) 0.062(4) 0.057(4) 0.016(3) -0.030(3) -0.019(3)
O10 0.044(3) 0.025(3) 0.044(4) -0.002(2) 0.008(3) -0.007(3)
O11 0.052(4) 0.063(4) 0.039(4) -0.022(3) 0.021(3) -0.042(3)
O12 0.026(3) 0.028(3) 0.048(4) -0.010(2) 0.000(3) -0.004(2)
C43 0.130(12) 0.089(9) 0.101(10) 0.004(8) -0.078(9) -0.068(9)
C44 0.105(11) 0.080(9) 0.143(13) 0.002(9) -0.060(10) -0.071(8)
C45 0.089(10) 0.088(9) 0.142(14) 0.015(9) -0.024(9) -0.078(9)
C46 0.076(9) 0.098(10) 0.113(12) 0.031(9) -0.010(8) -0.063(8)
C47 0.076(8) 0.049(6) 0.050(7) 0.012(5) 0.020(6) -0.023(5)
C48 0.076(7) 0.044(5) 0.027(5) 0.005(4) 0.001(5) -0.009(5)
C49 0.138(13) 0.106(10) 0.041(6) 0.018(7) -0.049(8) -0.078(10)
C50 0.106(10) 0.092(9) 0.100(10) 0.047(8) -0.083(9) -0.068(9)
C51 0.034(6) 0.051(7) 0.106(10) 0.030(6) -0.006(6) 0.012(5)
C52 0.053(6) 0.024(5) 0.073(8) 0.004(5) 0.015(6) 0.009(4)
C53 0.052(6) 0.047(5) 0.049(6) -0.022(5) 0.019(5) -0.014(5)
C54 0.068(7) 0.061(6) 0.030(5) -0.023(5) 0.012(5) -0.009(5)
C55 0.165(15) 0.126(12) 0.026(6) -0.012(7) -0.021(8) -0.087(12)
C56 0.110(11) 0.116(11) 0.032(6) -0.029(6) 0.027(6) -0.066(9)
C57 0.052(6) 0.085(8) 0.075(8) -0.049(7) 0.041(6) -0.048(6)
C58 0.016(4) 0.061(6) 0.099(9) -0.042(6) 0.007(5) -0.011(4)
C59 0.050(6) 0.053(6) 0.064(7) 0.002(5) -0.031(5) -0.001(5)
C60 0.062(7) 0.067(7) 0.033(5) 0.000(5) -0.028(5) -0.012(5)
NC1 0.120(14) 0.094(11) 0.28(2) 0.065(13) -0.008(14) -0.004(10)
NC2 0.33(4) 0.127(17) 0.26(3) -0.063(17) 0.03(3) -0.01(2)
CN1 0.097(16) 0.25(3) 0.17(2) 0.10(2) 0.015(15) -0.006(18)
CN2 0.067(16) 1.26(16) 0.54(8) -0.75(11) 0.01(3) -0.04(4)

loop_
_atom_type_symbol
_atom_type_description
_atom_type_scat_dispersion_real
_atom_type_scat_dispersion_imag
_atom_type_scat_source
C C 0.0033 0.0016 'International Tables Vol C Tables 4.2.6.8 and 6.1.1.4'
H H 0.0000 0.0000 'International Tables Vol C Tables 4.2.6.8 and 6.1.1.4'
N N 0.0061 0.0033 'International Tables Vol C Tables 4.2.6.8 and 6.1.1.4'
O O 0.0106 0.0060 'International Tables Vol C Tables 4.2.6.8 and 6.1.1.4'
K K 0.2009 0.2494 'International Tables Vol C Tables 4.2.6.8 and 6.1.1.4'
Ge Ge 0.1547 1.8001 'International Tables Vol C Tables 4.2.6.8 and 6.1.1.4'
Bi Bi -4.1077 10.2566 'International Tables Vol C Tables 4.2.6.8 and 6.1.1.4'

loop_
_geom_angle_atom_site_label_1
_geom_angle_atom_site_label_2
_geom_angle_atom_site_label_3
_geom_angle
_geom_angle_site_symmetry_1
_geom_angle_site_symmetry_3
Ge2 Ge1 Ge5 66.45(3) . .
Ge2 Ge1 Ge4 98.79(4) . .
Ge5 Ge1 Ge4 63.87(4) . .
Ge2 Ge1 Ge3 63.43(4) . .
Ge5 Ge1 Ge3 98.53(4) . .
Ge4 Ge1 Ge3 65.71(3) . .
Ge2 Ge1 Ge9 37.32(2) . .
Ge5 Ge1 Ge9 37.50(2) . .
Ge4 Ge1 Ge9 65.13(3) . .
Ge3 Ge1 Ge9 64.66(3) . .
Ge2 Ge1 Ge7 65.34(3) . .
Ge5 Ge1 Ge7 65.41(3) . .
Ge4 Ge1 Ge7 36.98(2) . .
Ge3 Ge1 Ge7 36.81(3) . .
Ge9 Ge1 Ge7 41.839(17) . .
Ge2 Ge1 Ge8 72.51(3) . .
Ge5 Ge1 Ge8 34.23(2) . .
Ge4 Ge1 Ge8 33.07(2) . .
Ge3 Ge1 Ge8 71.34(3) . .
Ge9 Ge1 Ge8 35.394(16) . .
Ge7 Ge1 Ge8 34.702(17) . .
Ge2 Ge1 Ge6 33.89(3) . .
Ge5 Ge1 Ge6 72.15(3) . .
Ge4 Ge1 Ge6 71.54(3) . .
Ge3 Ge1 Ge6 33.09(3) . .
Ge9 Ge1 Ge6 34.850(17) . .
Ge7 Ge1 Ge6 34.737(18) . .
Ge8 Ge1 Ge6 57.24(2) . .
Ge1 Ge2 Ge9 105.96(4) . .
Ge1 Ge2 Ge6 113.24(4) . .
Ge9 Ge2 Ge6 58.13(3) . .
Ge1 Ge2 Ge3 58.51(4) . .
Ge9 Ge2 Ge3 91.98(4) . .
Ge6 Ge2 Ge3 58.21(3) . .
Ge1 Ge2 Ge5 56.81(4) . .
Ge9 Ge2 Ge5 57.46(3) . .
Ge6 Ge2 Ge5 104.70(4) . .
Ge3 Ge2 Ge5 89.93(4) . .
Ge1 Ge2 Ge7 77.90(3) . .
Ge9 Ge2 Ge7 49.65(2) . .
Ge6 Ge2 Ge7 40.51(2) . .
Ge3 Ge2 Ge7 42.33(3) . .
Ge5 Ge2 Ge7 68.92(3) . .
Ge1 Ge2 Ge4 40.63(3) . .
Ge9 Ge2 Ge4 69.04(3) . .
Ge6 Ge2 Ge4 79.51(3) . .
Ge3 Ge2 Ge4 45.75(3) . .
Ge5 Ge2 Ge4 44.18(2) . .
Ge7 Ge2 Ge4 39.598(18) . .
Ge1 Ge2 Bi1 125.57(4) . .
Ge9 Ge2 Bi1 43.66(2) . .
Ge6 Ge2 Bi1 88.33(3) . .
Ge3 Ge2 Bi1 135.56(3) . .
Ge5 Ge2 Bi1 69.79(3) . .
Ge7 Ge2 Bi1 93.26(2) . .
Ge4 Ge2 Bi1 104.64(2) . .
Ge1 Ge2 Ge8 72.89(3) . .
Ge9 Ge2 Ge8 33.42(2) . .
Ge6 Ge2 Ge8 68.56(3) . .
Ge3 Ge2 Ge8 70.68(3) . .
Ge5 Ge2 Ge8 36.15(2) . .
Ge7 Ge2 Ge8 35.628(17) . .
Ge4 Ge2 Ge8 36.204(18) . .
Bi1 Ge2 Ge8 70.069(18) . .
Ge1 Ge3 Ge6 114.12(4) . .
Ge1 Ge3 Ge7 107.22(4) . .
Ge6 Ge3 Ge7 58.44(3) . .
Ge1 Ge3 Ge2 58.06(4) . .
Ge6 Ge3 Ge2 59.59(3) . .
Ge7 Ge3 Ge2 93.86(4) . .
Ge1 Ge3 Ge4 56.98(4) . .
Ge6 Ge3 Ge4 105.42(4) . .
Ge7 Ge3 Ge4 58.19(3) . .
Ge2 Ge3 Ge4 90.33(4) . .
Ge1 Ge3 Bi2 123.96(4) . .
Ge6 Ge3 Bi2 92.45(3) . .
Ge7 Ge3 Bi2 46.32(2) . .
Ge2 Ge3 Bi2 140.16(3) . .
Ge4 Ge3 Bi2 69.02(2) . .
Ge1 Ge3 Ge9 77.71(3) . .
Ge6 Ge3 Ge9 41.56(2) . .
Ge7 Ge3 Ge9 50.91(2) . .
Ge2 Ge3 Ge9 42.95(2) . .
Ge4 Ge3 Ge9 68.95(3) . .
Bi2 Ge3 Ge9 97.21(2) . .
Ge1 Ge3 Ge5 40.63(3) . .
Ge6 Ge3 Ge5 80.54(3) . .
Ge7 Ge3 Ge5 70.31(3) . .
Ge2 Ge3 Ge5 46.16(3) . .
Ge4 Ge3 Ge5 44.16(2) . .
Bi2 Ge3 Ge5 105.93(3) . .
Ge9 Ge3 Ge5 39.510(18) . .
Ge1 Ge3 Ge8 73.70(3) . .
Ge6 Ge3 Ge8 69.64(3) . .
Ge7 Ge3 Ge8 33.80(2) . .
Ge2 Ge3 Ge8 72.55(3) . .
Ge4 Ge3 Ge8 35.78(2) . .
Bi2 Ge3 Ge8 71.101(19) . .
Ge9 Ge3 Ge8 36.622(17) . .
Ge5 Ge3 Ge8 37.230(19) . .
Ge1 Ge4 Ge8 114.03(4) . .
Ge1 Ge4 Ge7 107.20(4) . .
Ge8 Ge4 Ge7 58.24(3) . .
Ge1 Ge4 Ge5 58.05(3) . .
Ge8 Ge4 Ge5 59.43(3) . .
Ge7 Ge4 Ge5 93.44(3) . .
Ge1 Ge4 Ge3 57.31(4) . .
Ge8 Ge4 Ge3 104.97(4) . .
Ge7 Ge4 Ge3 57.83(3) . .
Ge5 Ge4 Ge3 90.10(3) . .
Ge1 Ge4 Bi2 122.92(4) . .
Ge8 Ge4 Bi2 92.50(3) . .
Ge7 Ge4 Bi2 45.74(2) . .
Ge5 Ge4 Bi2 139.10(3) . .
Ge3 Ge4 Bi2 67.62(3) . .
Ge1 Ge4 Ge9 77.45(3) . .
Ge8 Ge4 Ge9 41.85(2) . .
Ge7 Ge4 Ge9 50.61(2) . .
Ge5 Ge4 Ge9 42.84(2) . .
Ge3 Ge4 Ge9 68.25(3) . .
Bi2 Ge4 Ge9 96.28(2) . .
Ge1 Ge4 Ge2 40.58(3) . .
Ge8 Ge4 Ge2 80.62(3) . .
Ge7 Ge4 Ge2 70.18(3) . .
Ge5 Ge4 Ge2 46.18(3) . .
Ge3 Ge4 Ge2 43.92(2) . .
Bi2 Ge4 Ge2 104.58(2) . .
Ge9 Ge4 Ge2 39.315(18) . .
Ge1 Ge4 Ge6 73.85(3) . .
Ge8 Ge4 Ge6 69.25(3) . .
Ge7 Ge4 Ge6 33.64(2) . .
Ge5 Ge4 Ge6 72.11(3) . .
Ge3 Ge4 Ge6 35.72(2) . .
Bi2 Ge4 Ge6 70.092(18) . .
Ge9 Ge4 Ge6 35.957(17) . .
Ge2 Ge4 Ge6 37.17(2) . .
Ge1 Ge5 Ge9 105.69(4) . .
Ge1 Ge5 Ge8 112.44(4) . .
Ge9 Ge5 Ge8 58.86(3) . .
Ge1 Ge5 Ge4 58.08(3) . .
Ge9 Ge5 Ge4 92.10(3) . .
Ge8 Ge5 Ge4 57.70(3) . .
Ge1 Ge5 Ge2 56.74(4) . .
Ge9 Ge5 Ge2 57.21(3) . .
Ge8 Ge5 Ge2 104.71(4) . .
Ge4 Ge5 Ge2 89.64(3) . .
Ge1 Ge5 Ge3 40.83(3) . .
Ge9 Ge5 Ge3 68.54(3) . .
Ge8 Ge5 Ge3 78.93(3) . .
Ge4 Ge5 Ge3 45.73(3) . .
Ge2 Ge5 Ge3 43.90(2) . .
Ge1 Ge5 Ge7 77.82(3) . .
Ge9 Ge5 Ge7 49.59(2) . .
Ge8 Ge5 Ge7 40.19(2) . .
Ge4 Ge5 Ge7 42.51(2) . .
Ge2 Ge5 Ge7 68.79(3) . .
Ge3 Ge5 Ge7 39.41(2) . .
Ge1 Ge5 Bi1 124.17(4) . .
Ge9 Ge5 Bi1 43.08(2) . .
Ge8 Ge5 Bi1 89.59(3) . .
Ge4 Ge5 Bi1 135.17(3) . .
Ge2 Ge5 Bi1 68.42(2) . .
Ge3 Ge5 Bi1 103.06(2) . .
Ge7 Ge5 Bi1 92.66(2) . .
Ge1 Ge5 Ge6 73.36(3) . .
Ge9 Ge5 Ge6 32.68(2) . .
Ge8 Ge5 Ge6 68.50(3) . .
Ge4 Ge5 Ge6 71.08(3) . .
Ge2 Ge5 Ge6 36.22(2) . .
Ge3 Ge5 Ge6 36.43(2) . .
Ge7 Ge5 Ge6 35.749(18) . .
Bi1 Ge5 Ge6 68.446(17) . .
Ge9 Ge6 Ge7 71.30(3) . .
Ge9 Ge6 Ge3 95.82(4) . .
Ge7 Ge6 Ge3 61.41(3) . .
Ge9 Ge6 Ge2 60.26(3) . .
Ge7 Ge6 Ge2 97.36(4) . .
Ge3 Ge6 Ge2 62.20(3) . .
Ge9 Ge6 Ge8 36.07(2) . .
Ge7 Ge6 Ge8 35.36(2) . .
Ge3 Ge6 Ge8 74.41(3) . .
Ge2 Ge6 Ge8 75.18(3) . .
Ge9 Ge6 Ge4 62.23(3) . .
Ge7 Ge6 Ge4 34.97(2) . .
Ge3 Ge6 Ge4 38.86(3) . .
Ge2 Ge6 Ge4 63.31(3) . .
Ge8 Ge6 Ge4 35.553(18) . .
Ge9 Ge6 Ge5 33.61(2) . .
Ge7 Ge6 Ge5 63.22(3) . .
Ge3 Ge6 Ge5 63.03(3) . .
Ge2 Ge6 Ge5 39.08(3) . .
Ge8 Ge6 Ge5 36.109(18) . .
Ge4 Ge6 Ge5 36.804(16) . .
Ge9 Ge6 Ge1 67.89(3) . .
Ge7 Ge6 Ge1 69.39(3) . .
Ge3 Ge6 Ge1 32.80(3) . .
Ge2 Ge6 Ge1 32.87(2) . .
Ge8 Ge6 Ge1 61.07(2) . .
Ge4 Ge6 Ge1 34.608(19) . .
Ge5 Ge6 Ge1 34.49(2) . .
Ge8 Ge7 Ge6 109.10(4) . .
Ge8 Ge7 Ge3 111.04(4) . .
Ge6 Ge7 Ge3 60.15(4) . .
Ge8 Ge7 Ge4 59.69(3) . .
Ge6 Ge7 Ge4 111.39(4) . .
Ge3 Ge7 Ge4 63.98(3) . .
Ge8 Ge7 Bi2 125.76(3) . .
Ge6 Ge7 Bi2 124.27(4) . .
Ge3 Ge7 Bi2 89.31(3) . .
Ge4 Ge7 Bi2 90.21(3) . .
Ge8 Ge7 Ge9 55.00(3) . .
Ge6 Ge7 Ge9 54.23(3) . .
Ge3 Ge7 Ge9 85.68(3) . .
Ge4 Ge7 Ge9 86.01(3) . .
Bi2 Ge7 Ge9 174.69(4) . .
Ge8 Ge7 Ge2 81.08(3) . .
Ge6 Ge7 Ge2 42.13(3) . .
Ge3 Ge7 Ge2 43.81(2) . .
Ge4 Ge7 Ge2 70.22(3) . .
Bi2 Ge7 Ge2 133.11(3) . .
Ge9 Ge7 Ge2 41.87(2) . .
Ge8 Ge7 Ge5 41.86(3) . .
Ge6 Ge7 Ge5 81.03(3) . .
Ge3 Ge7 Ge5 70.27(3) . .
Ge4 Ge7 Ge5 44.05(2) . .
Bi2 Ge7 Ge5 134.19(3) . .
Ge9 Ge7 Ge5 41.97(2) . .
Ge2 Ge7 Ge5 42.29(2) . .
Ge8 Ge7 Ge1 75.36(3) . .
Ge6 Ge7 Ge1 75.87(3) . .
Ge3 Ge7 Ge1 35.97(3) . .
Ge4 Ge7 Ge1 35.82(3) . .
Bi2 Ge7 Ge1 106.94(3) . .
Ge9 Ge7 Ge1 67.88(2) . .
Ge2 Ge7 Ge1 36.75(2) . .
Ge5 Ge7 Ge1 36.77(2) . .
Ge7 Ge8 Ge9 71.02(3) . .
Ge7 Ge8 Ge4 62.07(3) . .
Ge9 Ge8 Ge4 96.17(4) . .
Ge7 Ge8 Ge5 97.95(4) . .
Ge9 Ge8 Ge5 60.20(3) . .
Ge4 Ge8 Ge5 62.87(3) . .
Ge7 Ge8 Ge6 35.54(2) . .
Ge9 Ge8 Ge6 35.61(2) . .
Ge4 Ge8 Ge6 75.20(3) . .
Ge5 Ge8 Ge6 75.39(3) . .
Ge7 Ge8 Ge3 35.16(3) . .
Ge9 Ge8 Ge3 62.21(3) . .
Ge4 Ge8 Ge3 39.25(3) . .
Ge5 Ge8 Ge3 63.84(3) . .
Ge6 Ge8 Ge3 35.95(2) . .
Ge7 Ge8 Ge2 63.29(3) . .
Ge9 Ge8 Ge2 33.84(2) . .
Ge4 Ge8 Ge2 63.17(3) . .
Ge5 Ge8 Ge2 39.14(3) . .
Ge6 Ge8 Ge2 36.25(2) . .
Ge3 Ge8 Ge2 36.767(17) . .
Ge7 Ge8 Ge1 69.94(3) . .
Ge9 Ge8 Ge1 68.22(3) . .
Ge4 Ge8 Ge1 32.90(2) . .
Ge5 Ge8 Ge1 33.34(3) . .
Ge6 Ge8 Ge1 61.69(2) . .
Ge3 Ge8 Ge1 34.96(2) . .
Ge2 Ge8 Ge1 34.60(2) . .
Ge6 Ge9 Ge8 108.32(4) . .
Ge6 Ge9 Ge2 61.61(4) . .
Ge8 Ge9 Ge2 112.75(4) . .
Ge6 Ge9 Ge5 113.71(4) . .
Ge8 Ge9 Ge5 60.94(3) . .
Ge2 Ge9 Ge5 65.33(3) . .
Ge6 Ge9 Bi1 124.67(3) . .
Ge8 Ge9 Bi1 126.98(3) . .
Ge2 Ge9 Bi1 95.01(3) . .
Ge5 Ge9 Bi1 95.99(3) . .
Ge6 Ge9 Ge7 54.47(3) . .
Ge8 Ge9 Ge7 53.98(3) . .
Ge2 Ge9 Ge7 88.48(3) . .
Ge5 Ge9 Ge7 88.44(3) . .
Bi1 Ge9 Ge7 175.22(3) . .
Ge6 Ge9 Ge3 42.62(3) . .
Ge8 Ge9 Ge3 81.17(3) . .
Ge2 Ge9 Ge3 45.08(3) . .
Ge5 Ge9 Ge3 71.95(3) . .
Bi1 Ge9 Ge3 140.00(3) . .
Ge7 Ge9 Ge3 43.41(2) . .
Ge6 Ge9 Ge4 81.81(3) . .
Ge8 Ge9 Ge4 41.98(3) . .
Ge2 Ge9 Ge4 71.65(3) . .
Ge5 Ge9 Ge4 45.07(2) . .
Bi1 Ge9 Ge4 141.04(3) . .
Ge7 Ge9 Ge4 43.38(2) . .
Ge3 Ge9 Ge4 42.80(2) . .
Ge6 Ge9 Ge1 77.26(3) . .
Ge8 Ge9 Ge1 76.39(3) . .
Ge2 Ge9 Ge1 36.72(3) . .
Ge5 Ge9 Ge1 36.80(3) . .
Bi1 Ge9 Ge1 114.42(3) . .
Ge7 Ge9 Ge1 70.28(2) . .
Ge3 Ge9 Ge1 37.63(2) . .
Ge4 Ge9 Ge1 37.42(2) . .
C1 Bi1 C7 93.2(2) . .
C1 Bi1 Ge9 94.76(17) . .
C7 Bi1 Ge9 97.98(17) . .
C1 Bi1 Ge2 132.13(17) . .
C7 Bi1 Ge2 108.17(17) . .
Ge9 Bi1 Ge2 41.33(2) . .
C1 Bi1 Ge5 94.87(17) . .
C7 Bi1 Ge5 138.62(17) . .
Ge9 Bi1 Ge5 40.930(19) . .
Ge2 Bi1 Ge5 41.788(19) . .
C6 C1 C2 117.1(7) . .
C6 C1 Bi1 120.9(5) . .
C2 C1 Bi1 121.8(5) . .
C3 C2 C1 121.4(7) . .
C2 C3 C4 120.6(7) . .
C5 C4 C3 118.8(7) . .
C4 C5 C6 120.4(7) . .
C1 C6 C5 121.6(7) . .
C8 C7 C12 117.8(7) . .
C8 C7 Bi1 122.5(5) . .
C12 C7 Bi1 119.4(5) . .
C9 C8 C7 121.2(7) . .
C10 C9 C8 120.3(8) . .
C11 C10 C9 119.7(8) . .
C10 C11 C12 120.3(7) . .
C7 C12 C11 120.7(7) . .
C13 Bi2 C19 93.6(3) . .
C13 Bi2 Ge7 97.49(17) . .
C19 Bi2 Ge7 94.73(18) . .
C13 Bi2 Ge3 136.43(17) . .
C19 Bi2 Ge3 107.37(19) . .
Ge7 Bi2 Ge3 44.37(2) . .
C13 Bi2 Ge4 96.49(17) . .
C19 Bi2 Ge4 138.46(18) . .
Ge7 Bi2 Ge4 44.05(2) . .
Ge3 Bi2 Ge4 43.36(2) . .
C14 C13 C18 117.0(7) . .
C14 C13 Bi2 118.8(5) . .
C18 C13 Bi2 124.2(5) . .
C15 C14 C13 122.0(7) 1_465 .
C16 C15 C14 120.4(7) . 1_645
C15 C16 C17 119.7(8) . 2_727
C18 C17 C16 119.8(8) 2_637 2_727
C17 C18 C13 121.0(7) 2_637 .
C20 C19 C24 118.0(8) . .
C20 C19 Bi2 123.7(6) . .
C24 C19 Bi2 118.1(6) . .
C19 C20 C21 121.3(8) . 1_565
C22 C21 C20 120.3(8) . 1_545
C21 C22 C23 119.4(8) . 1_545
C22 C23 C24 120.8(9) 1_565 .
C19 C24 C23 120.2(8) . .
O3 K1 O1 91.67(15) . .
O3 K1 O2 129.73(15) . 2_627
O1 K1 O2 61.75(15) . 2_627
O3 K1 O6 123.18(15) . .
O1 K1 O6 139.97(15) . .
O2 K1 O6 101.01(14) 2_627 .
O3 K1 O4 61.58(14) . .
O1 K1 O4 116.79(16) . .
O2 K1 O4 91.71(15) 2_627 .
O6 K1 O4 98.42(14) . .
O3 K1 O5 98.13(14) . .
O1 K1 O5 99.58(15) . .
O2 K1 O5 126.29(15) 2_627 .
O6 K1 O5 59.89(13) . .
O4 K1 O5 137.47(15) . .
O3 K1 N2 120.98(15) . .
O1 K1 N2 121.57(16) . .
O2 K1 N2 60.17(16) 2_627 .
O6 K1 N2 59.73(14) . .
O4 K1 N2 60.04(15) . .
O5 K1 N2 119.05(15) . .
O3 K1 N1 59.92(15) . .
O1 K1 N1 58.63(15) . .
O2 K1 N1 119.89(15) 2_627 .
O6 K1 N1 119.35(15) . .
O4 K1 N1 120.95(16) . .
O5 K1 N1 59.95(15) . .
N2 K1 N1 178.91(17) . .
O3 K1 C28 111.09(17) . 2_627
O1 K1 C28 42.24(18) . 2_627
O2 K1 C28 22.73(16) 2_627 2_627
O6 K1 C28 123.18(16) . 2_627
O4 K1 C28 92.70(18) . 2_627
O5 K1 C28 129.80(17) . 2_627
N2 K1 C28 79.67(18) . 2_627
N1 K1 C28 100.62(18) . 2_627
C37 N1 C31 110.0(5) . .
C37 N1 C25 110.3(6) . .
C31 N1 C25 108.3(6) . .
C37 N1 K1 107.6(4) . .
C31 N1 K1 109.0(4) . .
C25 N1 K1 111.7(4) . .
C36 N2 C30 110.3(6) . .
C36 N2 C42 108.5(6) . .
C30 N2 C42 110.1(5) . .
C36 N2 K1 110.2(4) . .
C30 N2 K1 107.8(4) . .
C42 N2 K1 109.9(4) . .
C26 O1 C27 112.6(6) . .
C26 O1 K1 118.6(4) . .
C27 O1 K1 114.4(4) . .
C29 O2 C28 111.3(6) . .
C29 O2 K1 118.1(4) . 2_627
C28 O2 K1 108.2(4) . 2_627
C38 O3 C39 110.3(5) . .
C38 O3 K1 120.3(4) . .
C39 O3 K1 114.1(4) . .
C41 O4 C40 110.5(5) . .
C41 O4 K1 113.3(4) . .
C40 O4 K1 110.8(4) . .
C32 O5 C33 110.8(5) . .
C32 O5 K1 117.1(4) . .
C33 O5 K1 113.2(4) . .
C35 O6 C34 111.0(5) . .
C35 O6 K1 116.7(4) . .
C34 O6 K1 116.4(4) . .
N1 C25 C26 111.3(6) . .
O1 C26 C25 109.3(6) . .
O1 C27 C28 108.6(6) . 2_627
O2 C28 C27 108.8(6) . 2_627
O2 C28 K1 49.1(3) . 2_627
C27 C28 K1 81.9(4) 2_627 2_627
O2 C29 C30 109.6(6) . 2_627
N2 C30 C29 113.1(6) . 2_627
N1 C31 C32 113.5(6) . .
O5 C32 C31 110.4(6) . .
O5 C33 C34 110.5(6) . .
O6 C34 C33 109.5(6) . .
O6 C35 C36 109.5(6) . .
N2 C36 C35 113.7(6) . .
N1 C37 C38 112.9(6) . .
O3 C38 C37 108.9(6) . .
O3 C39 C40 108.4(6) . .
O4 C40 C39 109.7(6) . .
O4 C41 C42 109.1(6) . .
N2 C42 C41 111.6(6) . .
O10 K2 O7 116.8(2) . .
O10 K2 O9 60.41(19) . .
O7 K2 O9 94.4(2) . .
O10 K2 O8 95.0(2) . .
O7 K2 O8 60.9(2) . .
O9 K2 O8 134.2(2) . .
O10 K2 O11 138.02(17) . .
O7 K2 O11 100.1(2) . .
O9 K2 O11 99.4(2) . .
O8 K2 O11 121.4(2) . .
O10 K2 O12 98.30(18) . .
O7 K2 O12 139.8(2) . .
O9 K2 O12 121.01(18) . .
O8 K2 O12 99.09(18) . .
O11 K2 O12 58.77(18) . .
O10 K2 N3 120.4(2) . .
O7 K2 N3 60.4(3) . .
O9 K2 N3 60.6(2) . .
O8 K2 N3 120.2(2) . .
O11 K2 N3 60.8(3) . .
O12 K2 N3 118.7(2) . .
O10 K2 N4 60.12(19) . .
O7 K2 N4 120.3(2) . .
O9 K2 N4 119.7(2) . .
O8 K2 N4 60.3(2) . .
O11 K2 N4 118.2(2) . .
O12 K2 N4 60.29(19) . .
N3 K2 N4 179.0(3) . .
C49 N3 C55 111.8(11) . .
C49 N3 C43 109.2(10) . .
C55 N3 C43 108.2(10) . .
C49 N3 K2 109.0(6) . .
C55 N3 K2 107.8(6) . .
C43 N3 K2 110.9(7) . .
C60 N4 C48 112.7(7) . .
C60 N4 C54 109.7(8) . .
C48 N4 C54 110.3(7) . .
C60 N4 K2 107.5(4) . .
C48 N4 K2 107.6(6) . .
C54 N4 K2 108.8(5) . .
C44 O7 C45 113.5(9) . .
C44 O7 K2 118.4(7) . .
C45 O7 K2 115.5(7) . .
C46 O8 C47 108.8(10) . .
C46 O8 K2 109.4(6) . .
C47 O8 K2 117.4(6) . .
C50 O9 C51 111.4(9) . .
C50 O9 K2 117.2(6) . .
C51 O9 K2 109.7(5) . .
C52 O10 C53 110.8(8) . .
C52 O10 K2 118.4(6) . .
C53 O10 K2 121.2(5) . .
C56 O11 C57 112.8(8) . .
C56 O11 K2 116.0(7) . .
C57 O11 K2 116.3(5) . .
C58 O12 C59 112.5(7) . .
C58 O12 K2 115.3(5) . .
C59 O12 K2 116.3(5) . .
N3 C43 C44 111.7(9) . .
O7 C44 C43 109.4(10) . .
O7 C45 C46 110.0(10) . .
O8 C46 C45 108.9(11) . .
O8 C47 C48 109.2(8) . .
N4 C48 C47 115.4(8) . .
N3 C49 C50 112.8(10) . .
O9 C50 C49 109.4(9) . .
O9 C51 C52 109.4(8) . .
O10 C52 C51 110.1(9) . .
O10 C53 C54 109.2(8) . .
N4 C54 C53 114.8(7) . .
N3 C55 C56 113.1(10) . .
O11 C56 C55 110.0(9) . .
O11 C57 C58 110.9(7) . .
O12 C58 C57 110.7(8) . .
O12 C59 C60 107.9(7) . .
N4 C60 C59 116.7(8) . .
CN2 CN1 NC1 130.4 . .
CN1 CN2 NC2 124.2 . .

loop_
_geom_bond_atom_site_label_1
_geom_bond_atom_site_label_2
_geom_bond_distance
_geom_bond_site_symmetry_2
Ge1 Ge2 2.5779(14) .
Ge1 Ge5 2.5798(14) .
Ge1 Ge4 2.5808(13) .
Ge1 Ge3 2.5904(15) .
Ge1 Ge9 4.1457(12) .
Ge1 Ge7 4.2128(12) .
Ge1 Ge8 4.3392(13) .
Ge1 Ge6 4.3646(14) .
Ge2 Ge9 2.6144(11) .
Ge2 Ge6 2.6486(13) .
Ge2 Ge3 2.7168(12) .
Ge2 Ge5 2.8260(13) .
Ge2 Ge7 3.9156(11) .
Ge2 Ge4 3.9165(12) .
Ge2 Bi1 3.9437(9) .
Ge2 Ge8 4.3301(12) .
Ge3 Ge6 2.6104(13) .
Ge3 Ge7 2.6426(12) .
Ge3 Ge4 2.8054(13) .
Ge3 Bi2 3.7786(10) .
Ge3 Ge9 3.8348(11) .
Ge3 Ge5 3.9178(13) .
Ge3 Ge8 4.2834(12) .
Ge4 Ge8 2.5923(12) .
Ge4 Ge7 2.6529(11) .
Ge4 Ge5 2.7296(11) .
Ge4 Bi2 3.8156(9) .
Ge4 Ge9 3.8532(10) .
Ge4 Ge6 4.3103(11) .
Ge5 Ge9 2.6216(11) .
Ge5 Ge8 2.6407(12) .
Ge5 Ge7 3.9188(11) .
Ge5 Bi1 3.9797(9) .
Ge5 Ge6 4.3361(11) .
Ge6 Ge9 2.5570(11) .
Ge6 Ge7 2.5646(11) .
Ge6 Ge8 4.1691(12) .
Ge7 Ge8 2.5533(11) .
Ge7 Bi2 2.7327(8) .
Ge7 Ge9 2.9851(10) .
Ge8 Ge9 2.5859(11) .
Ge9 Bi1 2.7332(8) .
Bi1 C1 2.257(7) .
Bi1 C7 2.272(7) .
C1 C6 1.384(10) .
C1 C2 1.405(10) .
C2 C3 1.374(10) .
C3 C4 1.391(11) .
C4 C5 1.377(11) .
C5 C6 1.391(10) .
C7 C8 1.384(10) .
C7 C12 1.385(10) .
C8 C9 1.383(11) .
C9 C10 1.376(12) .
C10 C11 1.359(11) .
C11 C12 1.403(10) .
Bi2 C13 2.270(7) .
Bi2 C19 2.277(8) .
C13 C14 1.396(10) .
C13 C18 1.398(10) .
C14 C15 1.370(11) 1_465
C15 C16 1.365(11) .
C15 C14 1.370(11) 1_645
C16 C17 1.393(12) 2_727
C17 C18 1.387(12) 2_637
C17 C16 1.393(12) 2_727
C18 C17 1.387(12) 2_637
C19 C20 1.375(11) .
C19 C24 1.387(12) .
C20 C21 1.396(11) 1_565
C21 C22 1.354(12) .
C21 C20 1.396(11) 1_545
C22 C23 1.372(13) 1_545
C23 C22 1.372(13) 1_565
C23 C24 1.396(12) .
K1 O3 2.767(5) .
K1 O1 2.798(5) .
K1 O2 2.808(5) 2_627
K1 O6 2.836(5) .
K1 O4 2.844(5) .
K1 O5 2.857(5) .
K1 N2 3.050(6) .
K1 N1 3.076(6) .
K1 C28 3.530(7) 2_627
N1 C37 1.473(9) .
N1 C31 1.475(9) .
N1 C25 1.492(9) .
N2 C36 1.460(9) .
N2 C30 1.473(9) .
N2 C42 1.484(9) .
O1 C26 1.422(10) .
O1 C27 1.437(8) .
O2 C29 1.420(9) .
O2 C28 1.436(9) .
O2 K1 2.808(5) 2_627
O3 C38 1.424(9) .
O3 C39 1.440(9) .
O4 C41 1.418(9) .
O4 C40 1.434(8) .
O5 C32 1.423(8) .
O5 C33 1.425(8) .
O6 C35 1.421(9) .
O6 C34 1.432(8) .
C25 C26 1.515(10) .
C27 C28 1.493(12) 2_627
C28 C27 1.493(12) 2_627
C28 K1 3.530(7) 2_627
C29 C30 1.499(11) 2_627
C30 C29 1.499(11) 2_627
C31 C32 1.515(10) .
C33 C34 1.487(10) .
C35 C36 1.514(10) .
C37 C38 1.516(11) .
C39 C40 1.489(11) .
C41 C42 1.521(10) .
K2 O10 2.736(6) .
K2 O7 2.775(7) .
K2 O9 2.827(6) .
K2 O8 2.849(6) .
K2 O11 2.850(6) .
K2 O12 2.889(6) .
K2 N3 2.991(8) .
K2 N4 3.000(7) .
N3 C49 1.462(15) .
N3 C55 1.475(17) .
N3 C43 1.486(14) .
N4 C60 1.457(11) .
N4 C48 1.460(12) .
N4 C54 1.473(11) .
O7 C44 1.418(16) .
O7 C45 1.463(15) .
O8 C46 1.397(14) .
O8 C47 1.403(13) .
O9 C50 1.428(12) .
O9 C51 1.435(13) .
O10 C52 1.406(11) .
O10 C53 1.409(12) .
O11 C56 1.396(13) .
O11 C57 1.439(12) .
O12 C58 1.422(10) .
O12 C59 1.424(11) .
C43 C44 1.528(17) .
C45 C46 1.48(2) .
C47 C48 1.477(16) .
C49 C50 1.510(19) .
C51 C52 1.459(17) .
C53 C54 1.481(14) .
C55 C56 1.501(18) .
C57 C58 1.449(16) .
C59 C60 1.475(12) .
NC1 CN1 1.4725 .
NC2 CN2 1.3643 .
CN1 CN2 1.3555 .
